data_9015011
loop_
_publ_author_name
'Miura, H.'
'Kusachi, I.'

_publ_section_title
;
 Crystal structure of sibirskite (CaHBO3) by
 Monte Carlo simulation and Rietveld refinement
;
_journal_name_full 'Journal of Mineralogical and Petrological Sciences'
_journal_page_first 156
_journal_page_last 160
_journal_paper_doi 10.2465/jmps.071022g
_journal_volume 103
_journal_year 2008
_chemical_compound_source 'Fuka, Okayama, Japan'
_chemical_formula_sum 'B Ca H O3'
_chemical_name_mineral Sibirskite
_space_group_IT_number 14
_symmetry_space_group_name_Hall '-P 2yab'
_symmetry_space_group_name_H-M 'P 1 21/a 1'
_cell_angle_alpha 90
_cell_angle_beta 119.23
_cell_angle_gamma 90
_cell_formula_units_Z 4
_cell_length_a 8.643
_cell_length_b 9.523
_cell_length_c 3.567
_cell_volume 256.206
_database_code_amcsd 0013135
_exptl_crystal_density_diffrn 2.590
_cod_original_formula_sum 'Ca B O3 H'
_cod_database_code 9015011

loop_
_space_group_symop_operation_xyz
x,y,z
1/2+x,1/2-y,z
1/2-x,1/2+y,-z
-x,-y,-z

loop_
_atom_site_label
_atom_site_fract_x
_atom_site_fract_y
_atom_site_fract_z
_atom_site_U_iso_or_equiv
_atom_site_attached_hydrogens
_atom_site_type_symbol
Ca 0.21300 -0.00700 0.50800 0.06713 0 Ca
B 0.57400 0.23600 -0.13800 0.02533 0 B
O1 0.07600 0.11800 0.82900 0.06231 0 O
O2 0.70800 0.14700 0.89600 0.04331 0 O
O-H3 0.42800 0.17400 -0.13500 0.08283 1 O

loop_
_cod_changelog_entry_id
_cod_changelog_entry_author
_cod_changelog_entry_date
_cod_changelog_entry_text
1
;cod-tools version 3.8.0
Id: cif_guess_AMCSD_atom_types 9574 2023-05-10 09:00:05Z saulius
;
2023-05-10T18:55:44+03:00
;Derived atom types
from atom names that follow the AMCSD naming convention
(Wat == water, O-H == hydroxyl).
;

loop_
_cod_related_entry_id
_cod_related_entry_database
_cod_related_entry_code
1 AMCSD 0013135
